data_2222994
loop_
_publ_author_name
'Gowda, B. Thimme'
'Foro, Sabine'
'Shakuntala, K.'
'Fuess, Hartmut'

_publ_section_title
;
 2-Chlorobenzenesulfonamide
;
_journal_coeditor_code BT5028
_journal_issue 9
_journal_name_full 'Acta Crystallographica Section E'
_journal_page_first o2144
_journal_paper_doi 10.1107/S1600536809031511
_journal_volume 65
_journal_year 2009
_chemical_formula_iupac 'C6 H6 Cl N O2 S'
_chemical_formula_moiety 'C6 H6 Cl N O2 S'
_chemical_formula_sum 'C6 H6 Cl N O2 S'
_chemical_formula_weight 191.63
_chemical_name_systematic
;
2-Chlorobenzenesulfonamide
;
_space_group_IT_number 9
_symmetry_cell_setting monoclinic
_symmetry_space_group_name_Hall 'C -2yc'
_symmetry_space_group_name_H-M 'C 1 c 1'
_atom_sites_solution_hydrogens geom
_atom_sites_solution_primary direct
_atom_sites_solution_secondary difmap
_audit_creation_method SHELXL-97
_cell_angle_alpha 90.00
_cell_angle_beta 91.510(10)
_cell_angle_gamma 90.00
_cell_formula_units_Z 4
_cell_length_a 6.9550(10)
_cell_length_b 14.848(3)
_cell_length_c 7.7510(10)
_cell_measurement_reflns_used 1188
_cell_measurement_temperature 299(2)
_cell_measurement_theta_max 27.79
_cell_measurement_theta_min 2.63
_cell_volume 800.2(2)
_computing_cell_refinement
;
CrysAlis RED (Oxford Diffraction, 2009)
;
_computing_data_collection
;
CrysAlis CCD (Oxford Diffraction, 2009)
;
_computing_data_reduction
;
CrysAlis RED (Oxford Diffraction, 2009)
;
_computing_molecular_graphics 'PLATON (Spek, 2009)'
_computing_publication_material 'SHELXL97 (Sheldrick, 2008)'
_computing_structure_refinement 'SHELXL97 (Sheldrick, 2008)'
_computing_structure_solution 'SHELXS97 (Sheldrick, 2008)'
_diffrn_ambient_temperature 299(2)
_diffrn_measured_fraction_theta_full 1.000
_diffrn_measured_fraction_theta_max 1.000
_diffrn_measurement_device_type
;
Oxford Diffraction Xcalibur diffractometer with a Sapphire CCD detector
;
_diffrn_measurement_method
;
Rotation method data acquisition using omega and phi scans.
;
_diffrn_radiation_monochromator graphite
_diffrn_radiation_source 'fine-focus sealed tube'
_diffrn_radiation_type MoK\a
_diffrn_radiation_wavelength 0.71073
_diffrn_reflns_av_R_equivalents 0.0081
_diffrn_reflns_av_sigmaI/netI 0.0109
_diffrn_reflns_limit_h_max 4
_diffrn_reflns_limit_h_min -8
_diffrn_reflns_limit_k_max 15
_diffrn_reflns_limit_k_min -18
_diffrn_reflns_limit_l_max 9
_diffrn_reflns_limit_l_min -9
_diffrn_reflns_number 1598
_diffrn_reflns_theta_full 26.35
_diffrn_reflns_theta_max 26.35
_diffrn_reflns_theta_min 2.74
_diffrn_standards_decay_% 0
_exptl_absorpt_coefficient_mu 0.684
_exptl_absorpt_correction_T_max 0.8423
_exptl_absorpt_correction_T_min 0.7350
_exptl_absorpt_correction_type multi-scan
_exptl_absorpt_process_details '(CrysAlis RED; Oxford Diffraction, 2009)'
_exptl_crystal_colour colourless
_exptl_crystal_density_diffrn 1.591
_exptl_crystal_density_method 'not measured'
_exptl_crystal_description prism
_exptl_crystal_F_000 392
_exptl_crystal_size_max 0.48
_exptl_crystal_size_mid 0.48
_exptl_crystal_size_min 0.26
_refine_diff_density_max 0.141
_refine_diff_density_min -0.209
_refine_ls_abs_structure_details 'Flack (1983), 215 Friedel pairs'
_refine_ls_abs_structure_Flack 0.04(8)
_refine_ls_extinction_method none
_refine_ls_goodness_of_fit_ref 1.034
_refine_ls_hydrogen_treatment mixed
_refine_ls_matrix_type full
_refine_ls_number_parameters 106
_refine_ls_number_reflns 1031
_refine_ls_number_restraints 4
_refine_ls_restrained_S_all 1.033
_refine_ls_R_factor_all 0.0230
_refine_ls_R_factor_gt 0.0224
_refine_ls_shift/su_max 0.041
_refine_ls_shift/su_mean 0.004
_refine_ls_structure_factor_coef Fsqd
_refine_ls_weighting_details 'calc w=1/[\s^2^(Fo^2^)+(0.0417P)^2^+0.2306P] where P=(Fo^2^+2Fc^2^)/3'
_refine_ls_weighting_scheme calc
_refine_ls_wR_factor_gt 0.0595
_refine_ls_wR_factor_ref 0.0599
_reflns_number_gt 1004
_reflns_number_total 1031
_reflns_threshold_expression I>2\s(I)
_cod_data_source_file bt5028.cif
_cod_data_source_block I
_cod_original_sg_symbol_H-M 'C c'
_cod_database_code 2222994
_cod_database_fobs_code 2222994

loop_
_symmetry_equiv_pos_as_xyz
'x, y, z'
'x, -y, z+1/2'
'x+1/2, y+1/2, z'
'x+1/2, -y+1/2, z+1/2'

loop_
_atom_site_type_symbol
_atom_site_label
_atom_site_fract_x
_atom_site_fract_y
_atom_site_fract_z
_atom_site_U_iso_or_equiv
_atom_site_adp_type
_atom_site_calc_flag
_atom_site_refinement_flags
_atom_site_occupancy
_atom_site_disorder_assembly
_atom_site_disorder_group
Cl Cl1 0.56409(10) 0.10747(7) 0.84733(11) 0.0700(3) Uani d . 1 . .
S S1 0.18379(8) 0.20974(3) 0.98884(8) 0.03276(14) Uani d . 1 . .
O O1 -0.0067(3) 0.22742(12) 1.0448(3) 0.0486(5) Uani d . 1 . .
O O2 0.3434(3) 0.23916(13) 1.0939(2) 0.0535(5) Uani d . 1 . .
N N1 0.2010(4) 0.25747(15) 0.8048(3) 0.0396(5) Uani d D 1 . .
H H11 0.309(3) 0.251(2) 0.755(4) 0.048 Uiso d D 1 . .
H H12 0.105(4) 0.249(2) 0.740(3) 0.048 Uiso d D 1 . .
C C1 0.1995(4) 0.09052(15) 0.9649(3) 0.0335(5) Uani d . 1 . .
C C2 0.3626(4) 0.04740(18) 0.9082(4) 0.0443(6) Uani d . 1 . .
C C3 0.3663(6) -0.0459(2) 0.8966(4) 0.0588(8) Uani d . 1 . .
H H3 0.4755 -0.0751 0.8582 0.071 Uiso calc R 1 . .
C C4 0.2078(7) -0.0951(2) 0.9421(4) 0.0674(10) Uani d . 1 . .
H H4 0.2106 -0.1576 0.9341 0.081 Uiso calc R 1 . .
C C5 0.0464(6) -0.05329(19) 0.9990(4) 0.0590(8) Uani d . 1 . .
H H5 -0.0600 -0.0872 1.0292 0.071 Uiso calc R 1 . .
C C6 0.0415(4) 0.04025(18) 1.0117(4) 0.0432(6) Uani d . 1 . .
H H6 -0.0677 0.0689 1.0515 0.052 Uiso calc R 1 . .

loop_
_atom_site_aniso_label
_atom_site_aniso_U_11
_atom_site_aniso_U_22
_atom_site_aniso_U_33
_atom_site_aniso_U_12
_atom_site_aniso_U_13
_atom_site_aniso_U_23
Cl1 0.0380(4) 0.0856(6) 0.0871(6) 0.0153(4) 0.0158(4) 0.0148(5)
S1 0.0338(3) 0.0335(2) 0.0310(2) -0.0015(3) 0.00213(18) -0.0023(2)
O1 0.0468(11) 0.0480(9) 0.0520(11) 0.0068(9) 0.0205(9) -0.0043(9)
O2 0.0590(14) 0.0501(11) 0.0506(11) -0.0152(10) -0.0172(10) -0.0031(9)
N1 0.0364(11) 0.0449(11) 0.0375(11) 0.0035(10) 0.0025(8) 0.0055(9)
C1 0.0381(12) 0.0343(10) 0.0280(11) 0.0023(11) -0.0025(9) 0.0013(8)
C2 0.0478(16) 0.0476(13) 0.0374(13) 0.0118(13) -0.0008(12) 0.0047(11)
C3 0.078(2) 0.0498(15) 0.0485(15) 0.0276(17) -0.0026(15) 0.0016(13)
C4 0.116(3) 0.0360(14) 0.0497(18) 0.0069(19) -0.0055(19) 0.0025(12)
C5 0.079(2) 0.0399(14) 0.0574(18) -0.0158(15) -0.0058(17) 0.0052(13)
C6 0.0445(16) 0.0412(12) 0.0436(14) -0.0049(12) -0.0026(12) 0.0022(11)

loop_
_atom_type_symbol
_atom_type_description
_atom_type_scat_dispersion_real
_atom_type_scat_dispersion_imag
_atom_type_scat_source
C C 0.0033 0.0016 'International Tables Vol C Tables 4.2.6.8 and 6.1.1.4'
H H 0.0000 0.0000 'International Tables Vol C Tables 4.2.6.8 and 6.1.1.4'
Cl Cl 0.1484 0.1585 'International Tables Vol C Tables 4.2.6.8 and 6.1.1.4'
N N 0.0061 0.0033 'International Tables Vol C Tables 4.2.6.8 and 6.1.1.4'
O O 0.0106 0.0060 'International Tables Vol C Tables 4.2.6.8 and 6.1.1.4'
S S 0.1246 0.1234 'International Tables Vol C Tables 4.2.6.8 and 6.1.1.4'

loop_
_geom_angle_atom_site_label_1
_geom_angle_atom_site_label_2
_geom_angle_atom_site_label_3
_geom_angle_site_symmetry_1
_geom_angle_site_symmetry_3
_geom_angle
_geom_angle_publ_flag
O1 S1 O2 . . 118.92(13) ?
O1 S1 N1 . . 106.32(13) ?
O2 S1 N1 . . 107.32(12) ?
O1 S1 C1 . . 105.88(12) ?
O2 S1 C1 . . 108.31(12) ?
N1 S1 C1 . . 109.91(11) ?
S1 N1 H11 . . 116(2) ?
S1 N1 H12 . . 113(2) ?
H11 N1 H12 . . 114(3) ?
C6 C1 C2 . . 119.8(2) ?
C6 C1 S1 . . 117.2(2) ?
C2 C1 S1 . . 123.0(2) ?
C1 C2 C3 . . 119.9(3) ?
C1 C2 Cl1 . . 121.5(2) ?
C3 C2 Cl1 . . 118.6(2) ?
C4 C3 C2 . . 119.8(3) ?
C4 C3 H3 . . 120.1 ?
C2 C3 H3 . . 120.1 ?
C5 C4 C3 . . 120.8(3) ?
C5 C4 H4 . . 119.6 ?
C3 C4 H4 . . 119.6 ?
C4 C5 C6 . . 119.8(3) ?
C4 C5 H5 . . 120.1 ?
C6 C5 H5 . . 120.1 ?
C1 C6 C5 . . 119.9(3) ?
C1 C6 H6 . . 120.1 ?
C5 C6 H6 . . 120.1 ?

loop_
_geom_bond_atom_site_label_1
_geom_bond_atom_site_label_2
_geom_bond_site_symmetry_2
_geom_bond_distance
_geom_bond_publ_flag
Cl1 C2 . 1.737(3) ?
S1 O1 . 1.429(2) ?
S1 O2 . 1.4275(19) ?
S1 N1 . 1.600(2) ?
S1 C1 . 1.784(2) ?
N1 H11 . 0.857(19) ?
N1 H12 . 0.835(18) ?
C1 C6 . 1.385(4) ?
C1 C2 . 1.384(4) ?
C2 C3 . 1.389(4) ?
C3 C4 . 1.376(5) ?
C3 H3 . 0.9300 ?
C4 C5 . 1.366(5) ?
C4 H4 . 0.9300 ?
C5 C6 . 1.393(4) ?
C5 H5 . 0.9300 ?
C6 H6 . 0.9300 ?

loop_
_geom_hbond_atom_site_label_D
_geom_hbond_atom_site_label_H
_geom_hbond_atom_site_label_A
_geom_hbond_site_symmetry_A
_geom_hbond_distance_DH
_geom_hbond_distance_HA
_geom_hbond_distance_DA
_geom_hbond_angle_DHA
N1 H11 O1 4_554 0.857(19) 2.12(2) 2.908(3) 152(3)
N1 H12 O2 4_454 0.835(18) 2.12(2) 2.941(3) 166(3)

loop_
_geom_torsion_atom_site_label_1
_geom_torsion_atom_site_label_2
_geom_torsion_atom_site_label_3
_geom_torsion_atom_site_label_4
_geom_torsion_site_symmetry_1
_geom_torsion_site_symmetry_2
_geom_torsion_site_symmetry_3
_geom_torsion_site_symmetry_4
_geom_torsion
_geom_torsion_publ_flag
O1 S1 C1 C6 . . . . -3.7(2) ?
O2 S1 C1 C6 . . . . 124.8(2) ?
N1 S1 C1 C6 . . . . -118.19(19) ?
O1 S1 C1 C2 . . . . 178.5(2) ?
O2 S1 C1 C2 . . . . -52.9(2) ?
N1 S1 C1 C2 . . . . 64.0(2) ?
C6 C1 C2 C3 . . . . 0.7(4) ?
S1 C1 C2 C3 . . . . 178.4(2) ?
C6 C1 C2 Cl1 . . . . 179.77(19) ?
S1 C1 C2 Cl1 . . . . -2.5(3) ?
C1 C2 C3 C4 . . . . -0.2(4) ?
Cl1 C2 C3 C4 . . . . -179.3(2) ?
C2 C3 C4 C5 . . . . -0.1(4) ?
C3 C4 C5 C6 . . . . -0.1(5) ?
C2 C1 C6 C5 . . . . -1.0(4) ?
S1 C1 C6 C5 . . . . -178.8(2) ?
C4 C5 C6 C1 . . . . 0.7(4) ?

loop_
_cod_related_entry_id
_cod_related_entry_database
_cod_related_entry_code
1 ChemSpider 73458
